data_1569547
loop_
_publ_author_name
'Kn\"orr, Pascal'
'Lentz, Nicolas'
'Albrecht, Martin'

_publ_section_title
;
 Efficient additive-free formic acid dehydrogenation with a NNN--ruthenium
 complex
;
_journal_issue 19
_journal_name_full 'Catalysis Science &amp; Technology'
_journal_page_first 5625
_journal_page_last 5631
_journal_paper_doi 10.1039/D3CY00512G
_journal_volume 13
_journal_year 2023
_chemical_formula_moiety 'C31 H31 N4 Ru, C F3 O3 S'
_chemical_formula_sum 'C32 H31 F3 N4 O3 Ru S'
_chemical_formula_weight 709.74
_space_group_IT_number 14
_space_group_name_Hall '-P 2ybc'
_space_group_name_H-M_alt 'P 1 21/c 1'
_symmetry_cell_setting monoclinic
_symmetry_Int_Tables_number 14
_symmetry_space_group_name_Hall '-P 2ybc'
_symmetry_space_group_name_H-M 'P 1 21/c 1'
_atom_sites_solution_hydrogens geom
_atom_sites_solution_primary dual
_audit_update_record
;
2023-03-23 deposited with the CCDC.	2023-07-17 downloaded from the CCDC.
;
_cell_angle_alpha 90
_cell_angle_beta 100.5586(15)
_cell_angle_gamma 90
_cell_formula_units_Z 4
_cell_length_a 18.9076(3)
_cell_length_b 11.49805(18)
_cell_length_c 14.5081(2)
_cell_measurement_reflns_used 20877
_cell_measurement_temperature 173.01(10)
_cell_measurement_theta_max 77.289
_cell_measurement_theta_min 2.382
_cell_volume 3100.66(8)
_computing_cell_refinement 'CrysAlisPro 1.171.40.84a (Rigaku OD, 2020)'
_computing_data_collection 'CrysAlisPro 1.171.40.84a (Rigaku OD, 2020)'
_computing_data_reduction 'CrysAlisPro 1.171.40.84a (Rigaku OD, 2020)'
_computing_molecular_graphics 'Olex2 1.3 (Dolomanov et al., 2009)'
_computing_publication_material 'Olex2 1.3 (Dolomanov et al., 2009)'
_computing_structure_refinement 'SHELXL 2018/3 (Sheldrick, 2015)'
_computing_structure_solution 'SHELXT  (Sheldrick, 2015)'
_diffrn_ambient_environment N~2~
_diffrn_ambient_temperature 173.01(10)
_diffrn_detector 'Hybrid Pixel Array Detector'
_diffrn_detector_area_resol_mean 10
_diffrn_detector_type HyPix
_diffrn_measured_fraction_theta_full 1
_diffrn_measured_fraction_theta_max 0.986
_diffrn_measurement_details
;
        List of Runs (angles in degrees, time in seconds):
  # Type    Start    End  Width  t~exp~   \w     \q     \k     \f   Frames
#--------------------------------------------------------------------------
  1  \w    -81.00 -30.00   0.50    3.20    --  -24.75 140.00 176.00  102
  2  \w    -47.00 -16.00   0.50    3.20    --  -24.75 130.00   3.00   62
  3  \w    -78.00 -53.00   0.50    3.20    --  -24.75 130.00   3.00   50
  4  \w     58.00  91.00   0.50    3.20    --   43.26-130.00 -68.00   66
  5  \w     43.00  68.00   0.50    3.20    --   43.26-140.00 118.00   50
  6  \w     93.00 141.00   0.50   10.00    --  113.13 130.00   3.00   96
  7  \w     90.00 116.00   0.50   10.00    --  113.13-130.00 -68.00   52
  8  \w    104.00 141.00   0.50   10.00    --  113.13 140.00 176.00   74
  9  \w    -99.00 -70.00   0.50    3.20    --  -24.75 -61.00-120.00   58
 10  \w    -62.00 -23.00   0.50    3.20    --  -24.75 -61.00-120.00   78
 11  \w     81.00 106.00   0.50    3.20    --   43.26-140.00 118.00   50
 12  \w    -29.00  65.00   0.50    3.20    --   43.26 -77.00-180.00  188
 13  \w      9.00  34.00   0.50    3.20    --   43.26  89.00   1.66   50
 14  \w     46.00  72.00   0.50    3.20    --   43.26 -77.00  60.00   52
 15  \w    -11.00  23.00   0.50    3.20    --   43.26 -19.00 -30.00   68
 16  \w     23.00 120.00   0.50    3.20    --   43.26  38.00-150.00  194
 17  \w    -24.00  16.00   0.50    3.20    --   43.26 -19.00 -60.00   80
 18  \w    -34.00  23.00   0.50    3.20    --   43.26 -19.00 -90.00  114
 19  \w     12.00  38.00   0.50    3.20    --   43.26 -77.00  60.00   52
 20  \w    -14.00  23.00   0.50    3.20    --   43.26 -19.00-150.00   74
 21  \w    104.00 175.00   0.50   10.00    --  113.13  45.00-150.00  142
 22  \w    129.00 170.00   0.50   10.00    --  113.13  77.00-180.00   82
 23  \w     40.00  66.00   0.50   10.00    --  113.13 -61.00 120.00   52
 24  \w     39.00  67.00   0.50   10.00    --  113.13 -61.00  60.00   56
 25  \w     97.00 174.00   0.50   10.00    --  113.13 125.00  60.00  154
 26  \w     39.00  64.00   0.50   10.00    --  113.13 -61.00-120.00   50
 27  \w     93.00 160.00   0.50   10.00    --  113.13  45.00 120.00  134
 28  \w     41.00  67.00   0.50   10.00    --  113.13 -61.00  30.00   52
 29  \w     92.00 172.00   0.50   10.00    --  113.13  34.00 153.71  160
 30  \w     40.00  92.00   0.50   10.00    --  113.13 -94.00 120.00  104
 31  \w     39.00  65.00   0.50   10.00    --  113.13 -61.00 -60.00   52
 32  \w     47.00 109.00   0.50   10.00    --  113.13-125.00  60.00  124
 33  \w     97.00 164.00   0.50   10.00    --  113.13 125.00-150.00  134
 34  \w     41.00  66.00   0.50   10.00    --  113.13 -61.00 -30.00   50
 35  \w     79.00 104.00   0.50   10.00    --  113.13 -94.00-180.00   50
 36  \w     41.00  67.00   0.50   10.00    --  113.13 -94.00-180.00   52
 37  \w     92.00 118.00   0.50   10.00    --  113.13  77.00  60.00   52
 38  \w    131.00 169.00   0.50   10.00    --  113.13  77.00  60.00   76
 39  \w     99.00 177.00   0.50   10.00    --  113.13  30.00-180.00  156
 40  \w    127.00 167.00   0.50   10.00    --  113.13 125.00 150.00   80
 41  \w     40.00  69.00   0.50   10.00    --  113.13-125.00  30.00   58
 42  \w     51.00 106.00   0.50   10.00    --  113.13 -95.00 -53.26  110
 43  \w     92.00 176.00   0.50   10.00    --  113.13  77.00-120.00  168
 44  \w     41.00  69.00   0.50   10.00    --  113.13 -94.00-150.00   56
 45  \w     78.00 104.00   0.50   10.00    --  113.13 -94.00-150.00   52
 46  \w     44.00 106.00   0.50   10.00    --  113.13-102.00 158.69  124
 47  \w     49.00  84.00   0.50   10.00    --  113.13-125.00   0.00   70
 48  \w     95.00 121.00   0.50   10.00    --  113.13-140.00 118.00   52
;
_diffrn_measurement_device 'four-circle diffractometer'
_diffrn_measurement_device_type 'XtaLAB Synergy, Dualflex, HyPix'
_diffrn_measurement_method '\w scans'
_diffrn_orient_matrix_type 'CrysAlisPro convention (1999,Acta A55,543-557)'
_diffrn_orient_matrix_UB_11 -0.0699941
_diffrn_orient_matrix_UB_12 -0.0662302
_diffrn_orient_matrix_UB_13 0.005113
_diffrn_orient_matrix_UB_21 0.0442184
_diffrn_orient_matrix_UB_22 -0.1082482
_diffrn_orient_matrix_UB_23 0.0371023
_diffrn_orient_matrix_UB_31 0.00351
_diffrn_orient_matrix_UB_32 0.0430123
_diffrn_orient_matrix_UB_33 0.1013178
_diffrn_radiation_monochromator mirror
_diffrn_radiation_probe x-ray
_diffrn_radiation_type 'Cu K\a'
_diffrn_radiation_wavelength 1.54184
_diffrn_reflns_av_R_equivalents 0.0682
_diffrn_reflns_av_unetI/netI 0.024
_diffrn_reflns_Laue_measured_fraction_full 1
_diffrn_reflns_Laue_measured_fraction_max 0.986
_diffrn_reflns_limit_h_max 23
_diffrn_reflns_limit_h_min -23
_diffrn_reflns_limit_k_max 14
_diffrn_reflns_limit_k_min -14
_diffrn_reflns_limit_l_max 18
_diffrn_reflns_limit_l_min -16
_diffrn_reflns_number 12137
_diffrn_reflns_point_group_measured_fraction_full 1
_diffrn_reflns_point_group_measured_fraction_max 0.986
_diffrn_reflns_theta_full 67.684
_diffrn_reflns_theta_max 77.815
_diffrn_reflns_theta_min 2.377
_diffrn_source 'micro-focus sealed X-ray tube'
_diffrn_source_type 'PhotonJet (Cu) X-ray Source'
_exptl_absorpt_coefficient_mu 5.22
_exptl_absorpt_correction_T_max 1
_exptl_absorpt_correction_T_min 0.76669
_exptl_absorpt_correction_type multi-scan
_exptl_absorpt_process_details
;
        CrysAlisPro 1.171.40.84a (Rigaku Oxford Diffraction, 2020)
        Empirical absorption correction using spherical harmonics,
        implemented in SCALE3 ABSPACK scaling algorithm.
;
_exptl_crystal_colour red
_exptl_crystal_density_diffrn 1.52
_exptl_crystal_description plate
_exptl_crystal_F_000 1448
_exptl_crystal_size_max 0.22
_exptl_crystal_size_mid 0.154
_exptl_crystal_size_min 0.049
_refine_diff_density_max 2.13
_refine_diff_density_min -0.974
_refine_diff_density_rms 0.2
_refine_ls_extinction_coef 0.0028(6)
_refine_ls_extinction_expression Fc^*^=kFc[1+0.001xFc^2^\l^3^/sin(2\q)]^-1/4^
_refine_ls_extinction_method 'SHELXL-2018/3 (Sheldrick 2018)'
_refine_ls_goodness_of_fit_ref 1.203
_refine_ls_hydrogen_treatment constr
_refine_ls_matrix_type full
_refine_ls_number_parameters 458
_refine_ls_number_reflns 12137
_refine_ls_number_restraints 6
_refine_ls_restrained_S_all 1.203
_refine_ls_R_factor_all 0.0818
_refine_ls_R_factor_gt 0.0766
_refine_ls_shift/su_max 0
_refine_ls_shift/su_mean 0
_refine_ls_structure_factor_coef Fsqd
_refine_ls_weighting_details 'w=1/[\s^2^(Fo^2^)+(0.1999P)^2^+2.7059P] where P=(Fo^2^+2Fc^2^)/3'
_refine_ls_weighting_scheme calc
_refine_ls_wR_factor_gt 0.2636
_refine_ls_wR_factor_ref 0.2785
_reflns_Friedel_coverage 0
_reflns_number_gt 10974
_reflns_number_total 12137
_reflns_threshold_expression 'I > 2\s(I)'
_twin_special_details
;
Component 2 rotated by -179.9904\% 
around [-0.23 -0.00 0.97] (reciprocal) or [0.00 0.00 1.00] (direct)
;
_cod_data_source_file d3cy00512g2.cif
_cod_data_source_block 21MA010_PK315
_cod_depositor_comments 'Adding full bibliography for 1569547--1569548.cif.'
_cod_original_cell_volume 3100.67(9)
_cod_database_code 1569547
_oxdiff_twin_integration_method simultaneous
_oxdiff_twin_items 2
_shelx_estimated_absorpt_t_min 0.393
_shelx_estimated_absorpt_t_max 0.784
_oxdiff_exptl_absorpt_empirical_details
;
        Empirical correction (ABSPACK) includes:
        - Absorption correction using spherical harmonics
        - Frame scaling
;
_oxdiff_exptl_absorpt_empirical_full_max 1.473
_oxdiff_exptl_absorpt_empirical_full_min 0.717
_shelx_shelxl_version_number 2018/3
_olex2_refinement_description
;
        1. Twinned data refinement
 Scales: 0.561(2)
 0.439(2)
        2. Fixed Uiso
 At 1.2 times of:
  All C(H) groups
 At 1.5 times of:
  All C(H,H,H) groups
        3. Uiso/Uaniso restraints and constraints
Uanis(C32A) \\sim Ueq: with sigma of 0.01 and sigma for terminal atoms of 0.02
        4. Others
 Sof(F2A)=Sof(C32A)=Sof(F1A)=Sof(F3A)=Sof(O3A)=Sof(O2A)=1-FVAR(1)
 Sof(O2)=Sof(O3)=Sof(F2)=Sof(F1)=Sof(C32)=Sof(F3)=FVAR(1)
        5.a Ternary CH refined with riding coordinates:
 C29(H29)
        5.b Aromatic/amide H refined with riding coordinates:
 C26(H26), C23(H23), C17(H17), C24(H24), C18(H18), C19(H19), C27(H27),
 C14(H14), C1(H1), C20(H20), C6(H6), C5(H5), C7(H7), C11(H11), C2(H2), C12(H12),
  C13(H13), C3(H3)
        5.c Idealised Me refined as rotating group:
 C28(H28A,H28B,H28C), C31(H31A,H31B,H31C), C21(H21A,H21B,H21C), C30(H30A,H30B,
 H30C)
;

loop_
_symmetry_equiv_pos_as_xyz
'x, y, z'
'-x, y+1/2, -z+1/2'
'-x, -y, -z'
'x, -y-1/2, z-1/2'

loop_
_atom_site_label
_atom_site_type_symbol
_atom_site_fract_x
_atom_site_fract_y
_atom_site_fract_z
_atom_site_U_iso_or_equiv
_atom_site_adp_type
_atom_site_occupancy
_atom_site_site_symmetry_order
_atom_site_calc_flag
_atom_site_refinement_flags_posn
_atom_site_refinement_flags_adp
_atom_site_refinement_flags_occupancy
_atom_site_disorder_assembly
_atom_site_disorder_group
Ru1 Ru 0.22477(3) 0.84793(4) 0.37414(3) 0.0313(3) Uani 1 1 d . . . . .
S1 S 0.43294(11) 0.20832(17) 0.50117(13) 0.0449(5) Uani 1 1 d . . . . .
N3 N 0.2377(3) 0.6878(5) 0.3063(4) 0.0357(11) Uani 1 1 d . . . . .
N1 N 0.2469(3) 0.9474(5) 0.2623(4) 0.0374(12) Uani 1 1 d . . . . .
N2 N 0.1304(3) 0.8291(6) 0.2776(4) 0.0380(12) Uani 1 1 d . . . . .
N4 N 0.4253(4) 0.5616(6) 0.2312(4) 0.0436(13) Uani 1 1 d . . . . .
C9 C 0.1912(4) 0.9544(6) 0.1877(5) 0.0372(13) Uani 1 1 d . . . . .
C22 C 0.2879(4) 0.7847(7) 0.5121(4) 0.0371(13) Uani 1 1 d . . . . .
C26 C 0.2631(4) 0.9896(7) 0.4716(4) 0.0394(14) Uani 1 1 d . . . . .
H26 H 0.280249 1.062533 0.458746 0.047 Uiso 1 1 calc R U . . .
C10 C 0.1111(4) 0.7092(8) 0.2733(5) 0.0422(16) Uani 1 1 d . . . . .
O1 O 0.5094(4) 0.2029(9) 0.5241(7) 0.083(2) Uani 1 1 d . . . . .
C23 C 0.2132(5) 0.7673(7) 0.5082(4) 0.0407(15) Uani 1 1 d . . . . .
H23 H 0.196037 0.693775 0.519299 0.049 Uiso 1 1 calc R U . . .
C15 C 0.1700(4) 0.6309(7) 0.2873(5) 0.0378(14) Uani 1 1 d . . . . .
C25 C 0.1882(4) 0.9756(7) 0.4690(5) 0.0423(15) Uani 1 1 d . . . . .
C17 C 0.2988(4) 0.5456(6) 0.2217(5) 0.0390(14) Uani 1 1 d . . . . .
H17 H 0.256254 0.506282 0.198394 0.047 Uiso 1 1 calc R U . . .
C24 C 0.1649(5) 0.8612(7) 0.4875(6) 0.0437(16) Uani 1 1 d . . . . .
H24 H 0.116134 0.848088 0.48584 0.052 Uiso 1 1 calc R U . . .
C18 C 0.3621(4) 0.5073(7) 0.2008(5) 0.0423(15) Uani 1 1 d . . . . .
H18 H 0.361807 0.44102 0.164007 0.051 Uiso 1 1 calc R U . . .
C4 C 0.1951(4) 1.0255(6) 0.1089(5) 0.0436(15) Uani 1 1 d . . . . .
C16 C 0.2976(4) 0.6448(6) 0.2786(5) 0.0358(14) Uani 1 1 d . . . . .
C8 C 0.1309(4) 0.8827(7) 0.1917(5) 0.0374(13) Uani 1 1 d . . . . .
C19 C 0.4257(5) 0.6591(7) 0.2833(6) 0.0487(19) Uani 1 1 d . . . . .
H19 H 0.468946 0.69759 0.303859 0.058 Uiso 1 1 calc R U . . .
C27 C 0.3135(4) 0.8957(7) 0.4934(4) 0.0394(14) Uani 1 1 d . . . . .
H27 H 0.36231 0.908051 0.495193 0.047 Uiso 1 1 calc R U . . .
C14 C 0.1570(4) 0.5128(7) 0.2905(5) 0.0447(16) Uani 1 1 d . . . . .
H14 H 0.19519 0.460608 0.302377 0.054 Uiso 1 1 calc R U . . .
C1 C 0.3057(4) 1.0121(7) 0.2622(5) 0.0413(15) Uani 1 1 d . . . . .
H1 H 0.34396 1.005746 0.312407 0.05 Uiso 1 1 calc R U . . .
C20 C 0.3647(4) 0.7018(6) 0.3063(5) 0.0390(14) Uani 1 1 d . . . . .
H20 H 0.366671 0.770087 0.341084 0.047 Uiso 1 1 calc R U . . .
C6 C 0.0831(5) 0.9421(8) 0.0320(5) 0.0504(19) Uani 1 1 d . . . . .
H6 H 0.047482 0.935009 -0.021194 0.06 Uiso 1 1 calc R U . . .
C5 C 0.1381(5) 1.0190(7) 0.0304(5) 0.0488(18) Uani 1 1 d . . . . .
H5 H 0.138157 1.066414 -0.021537 0.059 Uiso 1 1 calc R U . . .
C7 C 0.0781(4) 0.8728(8) 0.1113(5) 0.0444(15) Uani 1 1 d . . . . .
H7 H 0.040056 0.821237 0.10972 0.053 Uiso 1 1 calc R U . . .
C11 C 0.0407(5) 0.6671(9) 0.2592(6) 0.052(2) Uani 1 1 d . . . . .
H11 H 0.001857 0.718025 0.249492 0.062 Uiso 1 1 calc R U . . .
C2 C 0.3117(5) 1.0892(8) 0.1893(6) 0.0505(18) Uani 1 1 d . . . . .
H2 H 0.352417 1.135526 0.192388 0.061 Uiso 1 1 calc R U . . .
C12 C 0.0298(5) 0.5474(9) 0.2601(6) 0.056(2) Uani 1 1 d . . . . .
H12 H -0.016904 0.518235 0.249684 0.068 Uiso 1 1 calc R U . . .
C13 C 0.0864(5) 0.4725(8) 0.2760(5) 0.055(2) Uani 1 1 d . . . . .
H13 H 0.077846 0.392934 0.27709 0.066 Uiso 1 1 calc R U . . .
O2 O 0.4091(11) 0.1063(15) 0.4509(14) 0.059(4) Uani 0.57(3) 1 d . . P A 1
O3 O 0.4088(17) 0.231(3) 0.5882(16) 0.069(7) Uani 0.57(3) 1 d . . P A 1
C29 C 0.1339(5) 1.0726(8) 0.4480(6) 0.054(2) Uani 1 1 d . . . . .
H29 H 0.08872 1.039012 0.414708 0.065 Uiso 1 1 calc R U . . .
C3 C 0.2568(6) 1.0956(8) 0.1131(6) 0.0549(19) Uani 1 1 d . . . . .
H3 H 0.260297 1.146203 0.064094 0.066 Uiso 1 1 calc R U . . .
C28 C 0.3382(5) 0.6814(8) 0.5318(6) 0.0510(18) Uani 1 1 d . . . . .
H28A H 0.317296 0.615646 0.496139 0.077 Uiso 1 1 calc R U . . .
H28B H 0.345702 0.663104 0.597457 0.077 Uiso 1 1 calc R U . . .
H28C H 0.383462 0.700135 0.514419 0.077 Uiso 1 1 calc R U . . .
C31 C 0.1564(7) 1.1674(9) 0.3868(8) 0.067(3) Uani 1 1 d . . . . .
H31A H 0.19931 1.204346 0.419361 0.1 Uiso 1 1 calc R U . . .
H31B H 0.118605 1.223921 0.372809 0.1 Uiso 1 1 calc R U . . .
H31C H 0.165544 1.133912 0.329514 0.1 Uiso 1 1 calc R U . . .
C21 C 0.4935(5) 0.5155(10) 0.2102(8) 0.062(2) Uani 1 1 d . . . . .
H21A H 0.523476 0.489844 0.267255 0.093 Uiso 1 1 calc R U . . .
H21B H 0.517795 0.575563 0.182185 0.093 Uiso 1 1 calc R U . . .
H21C H 0.483524 0.451246 0.167603 0.093 Uiso 1 1 calc R U . . .
C30 C 0.1198(9) 1.1248(13) 0.5399(8) 0.086(4) Uani 1 1 d . . . . .
H30A H 0.098022 1.067137 0.573657 0.129 Uiso 1 1 calc R U . . .
H30B H 0.087964 1.190154 0.526481 0.129 Uiso 1 1 calc R U . . .
H30C H 0.164419 1.149776 0.577252 0.129 Uiso 1 1 calc R U . . .
F2 F 0.3351(13) 0.321(3) 0.397(2) 0.133(11) Uani 0.57(3) 1 d . . P A 1
F1 F 0.4332(15) 0.309(2) 0.3438(15) 0.119(8) Uani 0.57(3) 1 d . . P A 1
C32 C 0.4067(15) 0.319(2) 0.422(2) 0.068(6) Uani 0.57(3) 1 d . . P A 1
F3 F 0.4253(19) 0.4227(17) 0.455(2) 0.140(12) Uani 0.57(3) 1 d . . P A 1
F2A F 0.3561(17) 0.394(3) 0.4264(17) 0.092(8) Uani 0.43(3) 1 d . . P A 2
C32A C 0.4227(13) 0.363(3) 0.462(2) 0.048(6) Uani 0.43(3) 1 d . U P A 2
F1A F 0.4611(16) 0.379(3) 0.394(2) 0.108(10) Uani 0.43(3) 1 d . . P A 2
F3A F 0.4448(13) 0.4345(14) 0.530(2) 0.097(8) Uani 0.43(3) 1 d . . P A 2
O3A O 0.3820(19) 0.215(3) 0.564(2) 0.059(6) Uani 0.43(3) 1 d . . P A 2
O2A O 0.3981(16) 0.153(4) 0.418(2) 0.087(10) Uani 0.43(3) 1 d . . P A 2

loop_
_atom_site_aniso_label
_atom_site_aniso_U_11
_atom_site_aniso_U_22
_atom_site_aniso_U_33
_atom_site_aniso_U_23
_atom_site_aniso_U_13
_atom_site_aniso_U_12
Ru1 0.0326(4) 0.0340(4) 0.0270(4) -0.00086(14) 0.0045(2) -0.00349(15)
S1 0.0498(10) 0.0450(11) 0.0422(9) -0.0043(7) 0.0141(7) -0.0091(8)
N3 0.033(3) 0.037(3) 0.035(3) 0.000(2) 0.002(2) -0.003(2)
N1 0.045(3) 0.040(3) 0.027(2) -0.006(2) 0.006(2) 0.001(2)
N2 0.033(3) 0.044(3) 0.035(3) 0.002(2) 0.003(2) -0.003(2)
N4 0.047(3) 0.049(3) 0.036(3) -0.001(2) 0.011(2) 0.007(3)
C9 0.045(4) 0.035(3) 0.032(3) -0.001(2) 0.008(2) 0.002(3)
C22 0.042(4) 0.042(4) 0.026(3) 0.000(2) 0.001(2) 0.002(3)
C26 0.045(4) 0.041(4) 0.030(3) -0.002(2) 0.002(2) -0.005(3)
C10 0.034(3) 0.062(5) 0.030(3) 0.004(3) 0.005(2) -0.002(3)
O1 0.055(4) 0.082(6) 0.104(6) -0.004(5) -0.006(4) -0.010(4)
C23 0.050(4) 0.044(3) 0.030(3) -0.001(3) 0.010(3) -0.008(3)
C15 0.036(4) 0.045(3) 0.033(3) -0.001(3) 0.006(2) -0.009(3)
C25 0.048(4) 0.044(4) 0.035(3) -0.005(3) 0.007(3) 0.009(3)
C17 0.045(4) 0.040(4) 0.030(3) -0.004(2) 0.005(2) -0.001(3)
C24 0.043(4) 0.051(4) 0.040(4) 0.001(3) 0.016(3) -0.005(3)
C18 0.046(4) 0.048(4) 0.032(3) 0.000(3) 0.005(3) 0.007(3)
C4 0.060(4) 0.034(3) 0.039(3) 0.004(3) 0.016(3) 0.014(3)
C16 0.036(4) 0.037(3) 0.030(3) 0.003(2) -0.003(2) 0.003(2)
C8 0.030(3) 0.042(3) 0.040(3) 0.002(3) 0.006(2) 0.007(3)
C19 0.039(4) 0.060(5) 0.047(4) 0.001(3) 0.008(3) -0.005(3)
C27 0.044(4) 0.043(4) 0.027(3) 0.001(2) -0.002(2) -0.007(3)
C14 0.048(4) 0.048(4) 0.037(3) -0.003(3) 0.005(3) -0.010(3)
C1 0.039(3) 0.045(4) 0.040(3) -0.001(3) 0.009(3) -0.004(3)
C20 0.038(3) 0.041(4) 0.037(3) -0.005(2) 0.006(2) -0.005(3)
C6 0.054(4) 0.060(5) 0.033(3) -0.001(3) -0.001(3) 0.024(4)
C5 0.064(5) 0.051(4) 0.032(3) 0.006(3) 0.009(3) 0.021(4)
C7 0.036(4) 0.057(4) 0.038(4) 0.002(3) 0.002(3) 0.010(3)
C11 0.030(4) 0.074(6) 0.049(4) 0.004(4) -0.003(3) -0.012(3)
C2 0.063(5) 0.046(4) 0.046(4) 0.006(3) 0.021(3) -0.008(4)
C12 0.043(4) 0.076(6) 0.044(4) 0.010(4) -0.006(3) -0.024(4)
C13 0.067(5) 0.057(5) 0.038(4) 0.005(3) -0.001(3) -0.029(4)
O2 0.062(9) 0.052(9) 0.062(10) -0.012(6) 0.007(7) -0.020(7)
O3 0.083(17) 0.083(13) 0.044(9) -0.002(8) 0.017(8) 0.024(11)
C29 0.063(5) 0.053(5) 0.046(4) -0.003(3) 0.007(3) 0.021(4)
C3 0.075(6) 0.051(5) 0.042(4) 0.004(3) 0.017(4) 0.004(4)
C28 0.054(5) 0.056(4) 0.041(4) 0.019(4) 0.005(3) 0.014(4)
C31 0.083(8) 0.048(5) 0.065(6) 0.007(4) 0.003(5) 0.014(5)
C21 0.048(5) 0.071(6) 0.071(5) -0.009(4) 0.021(4) 0.009(4)
C30 0.117(11) 0.086(8) 0.060(6) 0.001(6) 0.025(6) 0.051(8)
F2 0.092(14) 0.15(2) 0.15(2) 0.07(2) 0.002(13) 0.047(16)
F1 0.18(2) 0.107(16) 0.084(11) 0.036(11) 0.058(13) 0.017(14)
C32 0.096(16) 0.042(9) 0.074(13) -0.003(10) 0.040(12) -0.010(10)
F3 0.23(3) 0.042(9) 0.16(3) 0.031(11) 0.06(2) -0.001(12)
F2A 0.095(17) 0.098(18) 0.088(13) 0.031(12) 0.028(12) 0.052(15)
C32A 0.050(9) 0.033(10) 0.063(11) 0.012(9) 0.011(8) 0.005(8)
F1A 0.13(2) 0.101(17) 0.110(18) 0.055(15) 0.081(16) 0.019(15)
F3A 0.15(2) 0.037(7) 0.100(16) 0.009(8) 0.018(13) -0.008(8)
O3A 0.082(19) 0.059(11) 0.043(13) 0.007(10) 0.031(11) 0.005(12)
O2A 0.064(13) 0.12(3) 0.070(17) -0.040(16) -0.003(12) -0.001(15)

loop_
_atom_type_symbol
_atom_type_description
_atom_type_scat_dispersion_real
_atom_type_scat_dispersion_imag
_atom_type_scat_source
C C 0.0181 0.0091 'International Tables Vol C Tables 4.2.6.8 and 6.1.1.4'
H H 0 0 'International Tables Vol C Tables 4.2.6.8 and 6.1.1.4'
F F 0.0727 0.0534 'International Tables Vol C Tables 4.2.6.8 and 6.1.1.4'
N N 0.0311 0.018 'International Tables Vol C Tables 4.2.6.8 and 6.1.1.4'
O O 0.0492 0.0322 'International Tables Vol C Tables 4.2.6.8 and 6.1.1.4'
Ru Ru 0.0552 3.296 'International Tables Vol C Tables 4.2.6.8 and 6.1.1.4'
S S 0.3331 0.5567 'International Tables Vol C Tables 4.2.6.8 and 6.1.1.4'

loop_
_exptl_crystal_face_index_h
_exptl_crystal_face_index_k
_exptl_crystal_face_index_l
_exptl_crystal_face_perp_dist
0 -1 -1 0.1055
0 -1 0 0.0817
0 1 0 0.0724
0 -1 1 0.1063
0 0 -1 0.0882
0 0 1 0.118
1 -1 0 0.0801
-1 1 0 0.0497
-1 1 -1 0.0601
-1 1 1 0.1023
1 -1 -1 0.0931
1 -1 1 0.0992
-5 0 -8 0.0672
-12 0 0 0.0111
12 0 0 0.0333

loop_
_geom_angle_atom_site_label_1
_geom_angle_atom_site_label_2
_geom_angle_atom_site_label_3
_geom_angle
_geom_angle_site_symmetry_1
_geom_angle_site_symmetry_3
_geom_angle_publ_flag
N3 Ru1 C22 92.5(2) . . ?
N3 Ru1 C26 153.0(2) . . ?
N3 Ru1 C23 94.7(3) . . ?
N3 Ru1 C25 160.3(3) . . ?
N3 Ru1 C24 122.2(3) . . ?
N3 Ru1 C27 115.9(3) . . ?
N1 Ru1 N3 93.4(2) . . ?
N1 Ru1 C22 135.8(3) . . ?
N1 Ru1 C26 90.2(2) . . ?
N1 Ru1 C23 169.5(3) . . ?
N1 Ru1 C25 104.5(3) . . ?
N1 Ru1 C24 139.3(3) . . ?
N1 Ru1 C27 103.7(2) . . ?
N2 Ru1 N3 75.7(2) . . ?
N2 Ru1 N1 78.6(2) . . ?
N2 Ru1 C22 144.9(3) . . ?
N2 Ru1 C26 131.1(3) . . ?
N2 Ru1 C23 110.0(3) . . ?
N2 Ru1 C25 99.3(3) . . ?
N2 Ru1 C24 90.9(3) . . ?
N2 Ru1 C27 167.7(3) . . ?
C26 Ru1 C22 66.9(3) . . ?
C26 Ru1 C23 79.5(3) . . ?
C26 Ru1 C25 37.6(3) . . ?
C26 Ru1 C27 37.7(3) . . ?
C23 Ru1 C22 37.1(3) . . ?
C23 Ru1 C25 68.7(3) . . ?
C23 Ru1 C27 66.6(3) . . ?
C25 Ru1 C22 80.6(3) . . ?
C25 Ru1 C27 68.4(3) . . ?
C24 Ru1 C22 67.3(3) . . ?
C24 Ru1 C26 67.4(3) . . ?
C24 Ru1 C23 37.7(3) . . ?
C24 Ru1 C25 38.1(3) . . ?
C24 Ru1 C27 79.5(3) . . ?
C27 Ru1 C22 36.5(3) . . ?
O1 S1 O3 105.9(12) . . ?
O1 S1 C32 110.1(10) . . ?
O1 S1 C32A 99.0(9) . . ?
O1 S1 O3A 128.2(13) . . ?
O2 S1 O1 107.4(10) . . ?
O2 S1 O3 118.6(15) . . ?
O2 S1 C32 104.1(12) . . ?
O3 S1 C32 110.5(14) . . ?
O3A S1 C32A 95.7(15) . . ?
O2A S1 O1 118.2(13) . . ?
O2A S1 C32A 99.6(19) . . ?
O2A S1 O3A 107.7(17) . . ?
C15 N3 Ru1 108.3(5) . . ?
C16 N3 Ru1 128.6(5) . . ?
C16 N3 C15 123.0(6) . . ?
C9 N1 Ru1 114.3(5) . . ?
C1 N1 Ru1 126.1(5) . . ?
C1 N1 C9 119.1(6) . . ?
C10 N2 Ru1 108.3(5) . . ?
C8 N2 Ru1 114.4(5) . . ?
C8 N2 C10 115.6(6) . . ?
C18 N4 C19 118.7(7) . . ?
C18 N4 C21 121.4(7) . . ?
C19 N4 C21 119.8(7) . . ?
N1 C9 C4 121.7(7) . . ?
N1 C9 C8 116.2(6) . . ?
C8 C9 C4 122.0(7) . . ?
C23 C22 Ru1 69.4(4) . . ?
C23 C22 C28 118.9(7) . . ?
C27 C22 Ru1 71.4(4) . . ?
C27 C22 C23 119.6(7) . . ?
C27 C22 C28 121.4(7) . . ?
C28 C22 Ru1 129.2(5) . . ?
Ru1 C26 H26 128.8 . . ?
C25 C26 Ru1 71.8(4) . . ?
C25 C26 H26 118.7 . . ?
C25 C26 C27 122.6(7) . . ?
C27 C26 Ru1 73.2(4) . . ?
C27 C26 H26 118.7 . . ?
C15 C10 N2 114.9(6) . . ?
C11 C10 N2 124.9(8) . . ?
C11 C10 C15 120.2(8) . . ?
Ru1 C23 H23 129.1 . . ?
C22 C23 Ru1 73.5(4) . . ?
C22 C23 H23 119.9 . . ?
C24 C23 Ru1 69.8(4) . . ?
C24 C23 C22 120.2(7) . . ?
C24 C23 H23 119.9 . . ?
C10 C15 N3 113.1(7) . . ?
C14 C15 N3 127.3(7) . . ?
C14 C15 C10 119.3(7) . . ?
C26 C25 Ru1 70.6(4) . . ?
C26 C25 C24 116.1(7) . . ?
C26 C25 C29 124.0(8) . . ?
C24 C25 Ru1 69.4(4) . . ?
C24 C25 C29 119.8(8) . . ?
C29 C25 Ru1 130.1(5) . . ?
C18 C17 H17 120 . . ?
C18 C17 C16 120.0(7) . . ?
C16 C17 H17 120 . . ?
Ru1 C24 H24 128.5 . . ?
C23 C24 Ru1 72.5(4) . . ?
C23 C24 C25 122.3(7) . . ?
C23 C24 H24 118.8 . . ?
C25 C24 Ru1 72.5(4) . . ?
C25 C24 H24 118.8 . . ?
N4 C18 C17 122.7(7) . . ?
N4 C18 H18 118.6 . . ?
C17 C18 H18 118.6 . . ?
C9 C4 C5 118.2(7) . . ?
C3 C4 C9 117.4(7) . . ?
C3 C4 C5 124.4(7) . . ?
N3 C16 C17 124.7(7) . . ?
N3 C16 C20 119.9(6) . . ?
C17 C16 C20 115.5(7) . . ?
N2 C8 C9 115.6(6) . . ?
N2 C8 C7 126.3(7) . . ?
C7 C8 C9 118.1(7) . . ?
N4 C19 H19 119.2 . . ?
C20 C19 N4 121.5(8) . . ?
C20 C19 H19 119.2 . . ?
Ru1 C27 H27 131 . . ?
C22 C27 Ru1 72.1(4) . . ?
C22 C27 C26 119.1(7) . . ?
C22 C27 H27 120.4 . . ?
C26 C27 Ru1 69.1(4) . . ?
C26 C27 H27 120.4 . . ?
C15 C14 H14 120.2 . . ?
C15 C14 C13 119.5(8) . . ?
C13 C14 H14 120.2 . . ?
N1 C1 H1 118.8 . . ?
N1 C1 C2 122.3(7) . . ?
C2 C1 H1 118.8 . . ?
C16 C20 H20 119.3 . . ?
C19 C20 C16 121.4(7) . . ?
C19 C20 H20 119.3 . . ?
C5 C6 H6 118.6 . . ?
C5 C6 C7 122.7(7) . . ?
C7 C6 H6 118.6 . . ?
C4 C5 H5 120.4 . . ?
C6 C5 C4 119.2(7) . . ?
C6 C5 H5 120.4 . . ?
C8 C7 C6 119.4(8) . . ?
C8 C7 H7 120.3 . . ?
C6 C7 H7 120.3 . . ?
C10 C11 H11 120.6 . . ?
C12 C11 C10 118.8(9) . . ?
C12 C11 H11 120.6 . . ?
C1 C2 H2 120.4 . . ?
C3 C2 C1 119.2(8) . . ?
C3 C2 H2 120.4 . . ?
C11 C12 H12 119.6 . . ?
C13 C12 C11 120.9(8) . . ?
C13 C12 H12 119.6 . . ?
C14 C13 H13 119.4 . . ?
C12 C13 C14 121.2(8) . . ?
C12 C13 H13 119.4 . . ?
C25 C29 H29 107.9 . . ?
C25 C29 C31 113.4(8) . . ?
C25 C29 C30 109.6(7) . . ?
C31 C29 H29 107.9 . . ?
C31 C29 C30 109.9(9) . . ?
C30 C29 H29 107.9 . . ?
C4 C3 H3 119.9 . . ?
C2 C3 C4 120.1(7) . . ?
C2 C3 H3 119.9 . . ?
C22 C28 H28A 109.5 . . ?
C22 C28 H28B 109.5 . . ?
C22 C28 H28C 109.5 . . ?
H28A C28 H28B 109.5 . . ?
H28A C28 H28C 109.5 . . ?
H28B C28 H28C 109.5 . . ?
C29 C31 H31A 109.5 . . ?
C29 C31 H31B 109.5 . . ?
C29 C31 H31C 109.5 . . ?
H31A C31 H31B 109.5 . . ?
H31A C31 H31C 109.5 . . ?
H31B C31 H31C 109.5 . . ?
N4 C21 H21A 109.5 . . ?
N4 C21 H21B 109.5 . . ?
N4 C21 H21C 109.5 . . ?
H21A C21 H21B 109.5 . . ?
H21A C21 H21C 109.5 . . ?
H21B C21 H21C 109.5 . . ?
C29 C30 H30A 109.5 . . ?
C29 C30 H30B 109.5 . . ?
C29 C30 H30C 109.5 . . ?
H30A C30 H30B 109.5 . . ?
H30A C30 H30C 109.5 . . ?
H30B C30 H30C 109.5 . . ?
F2 C32 S1 110.6(16) . . ?
F1 C32 S1 113.5(17) . . ?
F1 C32 F2 107(3) . . ?
F3 C32 S1 114(2) . . ?
F3 C32 F2 106(2) . . ?
F3 C32 F1 106(2) . . ?
F2A C32A S1 114(3) . . ?
F2A C32A F1A 106(2) . . ?
F1A C32A S1 108(2) . . ?
F3A C32A S1 112.1(18) . . ?
F3A C32A F2A 106(3) . . ?
F3A C32A F1A 110(3) . . ?

loop_
_geom_bond_atom_site_label_1
_geom_bond_atom_site_label_2
_geom_bond_distance
_geom_bond_site_symmetry_2
_geom_bond_publ_flag
Ru1 N3 2.123(6) . ?
Ru1 N1 2.090(6) . ?
Ru1 N2 2.067(6) . ?
Ru1 C22 2.255(6) . ?
Ru1 C26 2.192(7) . ?
Ru1 C23 2.201(7) . ?
Ru1 C25 2.208(7) . ?
Ru1 C24 2.166(7) . ?
Ru1 C27 2.246(6) . ?
S1 O1 1.424(8) . ?
S1 O2 1.411(17) . ?
S1 O3 1.44(3) . ?
S1 C32 1.72(2) . ?
S1 C32A 1.87(3) . ?
S1 O3A 1.45(3) . ?
S1 O2A 1.42(3) . ?
N3 C15 1.419(9) . ?
N3 C16 1.362(10) . ?
N1 C9 1.368(9) . ?
N1 C1 1.338(10) . ?
N2 C10 1.424(11) . ?
N2 C8 1.392(9) . ?
N4 C18 1.348(11) . ?
N4 C19 1.351(11) . ?
N4 C21 1.476(10) . ?
C9 C4 1.418(10) . ?
C9 C8 1.417(10) . ?
C22 C23 1.417(11) . ?
C22 C27 1.409(11) . ?
C22 C28 1.515(11) . ?
C26 H26 0.93 . ?
C26 C25 1.419(11) . ?
C26 C27 1.436(11) . ?
C10 C15 1.417(11) . ?
C10 C11 1.396(11) . ?
C23 H23 0.93 . ?
C23 C24 1.411(12) . ?
C15 C14 1.382(11) . ?
C25 C24 1.428(11) . ?
C25 C29 1.509(10) . ?
C17 H17 0.93 . ?
C17 C18 1.361(10) . ?
C17 C16 1.412(10) . ?
C24 H24 0.93 . ?
C18 H18 0.93 . ?
C4 C5 1.420(12) . ?
C4 C3 1.410(13) . ?
C16 C20 1.418(10) . ?
C8 C7 1.394(10) . ?
C19 H19 0.93 . ?
C19 C20 1.351(11) . ?
C27 H27 0.93 . ?
C14 H14 0.93 . ?
C14 C13 1.391(11) . ?
C1 H1 0.93 . ?
C1 C2 1.401(11) . ?
C20 H20 0.93 . ?
C6 H6 0.93 . ?
C6 C5 1.369(14) . ?
C6 C7 1.416(12) . ?
C5 H5 0.93 . ?
C7 H7 0.93 . ?
C11 H11 0.93 . ?
C11 C12 1.392(14) . ?
C2 H2 0.93 . ?
C2 C3 1.373(13) . ?
C12 H12 0.93 . ?
C12 C13 1.361(14) . ?
C13 H13 0.93 . ?
C29 H29 0.98 . ?
C29 C31 1.515(15) . ?
C29 C30 1.530(13) . ?
C3 H3 0.93 . ?
C28 H28A 0.96 . ?
C28 H28B 0.96 . ?
C28 H28C 0.96 . ?
C31 H31A 0.96 . ?
C31 H31B 0.96 . ?
C31 H31C 0.96 . ?
C21 H21A 0.96 . ?
C21 H21B 0.96 . ?
C21 H21C 0.96 . ?
C30 H30A 0.96 . ?
C30 H30B 0.96 . ?
C30 H30C 0.96 . ?
F2 C32 1.34(3) . ?
F1 C32 1.33(3) . ?
C32 F3 1.31(3) . ?
F2A C32A 1.32(4) . ?
C32A F1A 1.35(3) . ?
C32A F3A 1.29(4) . ?

loop_
_geom_torsion_atom_site_label_1
_geom_torsion_atom_site_label_2
_geom_torsion_atom_site_label_3
_geom_torsion_atom_site_label_4
_geom_torsion
_geom_torsion_site_symmetry_1
_geom_torsion_site_symmetry_2
_geom_torsion_site_symmetry_3
_geom_torsion_site_symmetry_4
_geom_torsion_publ_flag
Ru1 N3 C15 C10 29.3(7) . . . . ?
Ru1 N3 C15 C14 -143.9(6) . . . . ?
Ru1 N3 C16 C17 -170.1(5) . . . . ?
Ru1 N3 C16 C20 9.1(9) . . . . ?
Ru1 N1 C9 C4 175.2(5) . . . . ?
Ru1 N1 C9 C8 -7.6(8) . . . . ?
Ru1 N1 C1 C2 -170.6(6) . . . . ?
Ru1 N2 C10 C15 -33.3(7) . . . . ?
Ru1 N2 C10 C11 144.9(7) . . . . ?
Ru1 N2 C8 C9 -8.2(8) . . . . ?
Ru1 N2 C8 C7 172.2(6) . . . . ?
Ru1 C22 C23 C24 -54.0(6) . . . . ?
Ru1 C22 C27 C26 52.4(5) . . . . ?
Ru1 C26 C25 C24 53.9(6) . . . . ?
Ru1 C26 C25 C29 -125.9(7) . . . . ?
Ru1 C26 C27 C22 -53.8(5) . . . . ?
Ru1 C23 C24 C25 -55.1(6) . . . . ?
Ru1 C25 C24 C23 55.1(6) . . . . ?
Ru1 C25 C29 C31 -65.0(11) . . . . ?
Ru1 C25 C29 C30 171.8(9) . . . . ?
N3 C15 C14 C13 175.6(7) . . . . ?
N3 C16 C20 C19 177.3(7) . . . . ?
N1 C9 C4 C5 173.7(6) . . . . ?
N1 C9 C4 C3 -4.4(10) . . . . ?
N1 C9 C8 N2 10.5(9) . . . . ?
N1 C9 C8 C7 -169.9(6) . . . . ?
N1 C1 C2 C3 -2.8(13) . . . . ?
N2 C10 C15 N3 2.0(9) . . . . ?
N2 C10 C15 C14 175.8(6) . . . . ?
N2 C10 C11 C12 -177.6(7) . . . . ?
N2 C8 C7 C6 173.8(7) . . . . ?
N4 C19 C20 C16 1.5(12) . . . . ?
C9 N1 C1 C2 1.5(11) . . . . ?
C9 C4 C5 C6 -2.3(11) . . . . ?
C9 C4 C3 C2 3.2(11) . . . . ?
C9 C8 C7 C6 -5.7(11) . . . . ?
C22 C23 C24 Ru1 55.7(6) . . . . ?
C22 C23 C24 C25 0.6(11) . . . . ?
C26 C25 C24 Ru1 -54.5(5) . . . . ?
C26 C25 C24 C23 0.6(10) . . . . ?
C26 C25 C29 C31 27.5(11) . . . . ?
C26 C25 C29 C30 -95.7(11) . . . . ?
C10 N2 C8 C9 -135.1(7) . . . . ?
C10 N2 C8 C7 45.3(10) . . . . ?
C10 C15 C14 C13 2.8(10) . . . . ?
C10 C11 C12 C13 1.2(13) . . . . ?
O1 S1 C32 F2 177(2) . . . . ?
O1 S1 C32 F1 57(2) . . . . ?
O1 S1 C32 F3 -64(2) . . . . ?
O1 S1 C32A F2A 173(2) . . . . ?
O1 S1 C32A F1A 56(2) . . . . ?
O1 S1 C32A F3A -65(2) . . . . ?
C23 C22 C27 Ru1 -51.8(5) . . . . ?
C23 C22 C27 C26 0.6(9) . . . . ?
C15 N3 C16 C17 5.7(10) . . . . ?
C15 N3 C16 C20 -175.2(6) . . . . ?
C15 C10 C11 C12 0.5(12) . . . . ?
C15 C14 C13 C12 -1.1(12) . . . . ?
C25 C26 C27 Ru1 54.5(6) . . . . ?
C25 C26 C27 C22 0.7(9) . . . . ?
C17 C16 C20 C19 -3.4(10) . . . . ?
C24 C25 C29 C31 -152.3(8) . . . . ?
C24 C25 C29 C30 84.5(12) . . . . ?
C18 N4 C19 C20 0.8(12) . . . . ?
C18 C17 C16 N3 -177.6(6) . . . . ?
C18 C17 C16 C20 3.2(10) . . . . ?
C4 C9 C8 N2 -172.3(6) . . . . ?
C4 C9 C8 C7 7.3(11) . . . . ?
C16 N3 C15 C10 -147.2(6) . . . . ?
C16 N3 C15 C14 39.6(10) . . . . ?
C16 C17 C18 N4 -1.1(11) . . . . ?
C8 N2 C10 C15 96.6(7) . . . . ?
C8 N2 C10 C11 -85.2(9) . . . . ?
C8 C9 C4 C5 -3.3(10) . . . . ?
C8 C9 C4 C3 178.5(7) . . . . ?
C19 N4 C18 C17 -1.1(11) . . . . ?
C27 C22 C23 Ru1 52.8(5) . . . . ?
C27 C22 C23 C24 -1.2(9) . . . . ?
C27 C26 C25 Ru1 -55.1(6) . . . . ?
C27 C26 C25 C24 -1.2(10) . . . . ?
C27 C26 C25 C29 178.9(7) . . . . ?
C1 N1 C9 C4 2.1(10) . . . . ?
C1 N1 C9 C8 179.3(6) . . . . ?
C1 C2 C3 C4 0.3(13) . . . . ?
C5 C4 C3 C2 -174.9(8) . . . . ?
C5 C6 C7 C8 0.3(12) . . . . ?
C7 C6 C5 C4 3.8(12) . . . . ?
C11 C10 C15 N3 -176.3(7) . . . . ?
C11 C10 C15 C14 -2.5(11) . . . . ?
C11 C12 C13 C14 -0.9(13) . . . . ?
O2 S1 C32 F2 62(2) . . . . ?
O2 S1 C32 F1 -58(2) . . . . ?
O2 S1 C32 F3 -179(2) . . . . ?
O3 S1 C32 F2 -66(3) . . . . ?
O3 S1 C32 F1 174(2) . . . . ?
O3 S1 C32 F3 53(3) . . . . ?
C29 C25 C24 Ru1 125.3(6) . . . . ?
C29 C25 C24 C23 -179.6(7) . . . . ?
C3 C4 C5 C6 175.8(8) . . . . ?
C28 C22 C23 Ru1 -124.4(6) . . . . ?
C28 C22 C23 C24 -178.3(7) . . . . ?
C28 C22 C27 Ru1 125.2(6) . . . . ?
C28 C22 C27 C26 177.7(6) . . . . ?
C21 N4 C18 C17 177.7(8) . . . . ?
C21 N4 C19 C20 -178.0(8) . . . . ?
O3A S1 C32A F2A -57(2) . . . . ?
O3A S1 C32A F1A -174(2) . . . . ?
O3A S1 C32A F3A 65(2) . . . . ?
O2A S1 C32A F2A 53(3) . . . . ?
O2A S1 C32A F1A -65(3) . . . . ?
O2A S1 C32A F3A 174(2) . . . . ?

loop_
_twin_individual_id
_twin_individual_mass_fraction_refined
_oxdiff_twin_reflns_isolated
_oxdiff_twin_reflns_overlapped
_twin_individual_twin_lattice_type
_twin_individual_twin_matrix_11
_twin_individual_twin_matrix_12
_twin_individual_twin_matrix_13
_twin_individual_twin_matrix_21
_twin_individual_twin_matrix_22
_twin_individual_twin_matrix_23
_twin_individual_twin_matrix_31
_twin_individual_twin_matrix_32
_twin_individual_twin_matrix_33
1 0.561(2) 17293 18223 ref 1.0000 0.0000 0.0000 0.0000 1.0000 0.0000 0.0000 0.0000 1.0000
2 0.439(2) 17322 18223 nmt -0.9996 0.0001 -0.4761 -0.0001 -1.0001 0.0001 0.0001 0.0000 0.9999

loop_
_exptl_oxdiff_crystal_face_indexfrac_h
_exptl_oxdiff_crystal_face_indexfrac_k
_exptl_oxdiff_crystal_face_indexfrac_l
_exptl_oxdiff_crystal_face_x
_exptl_oxdiff_crystal_face_y
_exptl_oxdiff_crystal_face_z
-0.0059 -1.0004 -0.9992 0.0616 0.071 -0.1443
-0.0033 -1.0002 0.0001 0.0665 0.1081 -0.043
0.0033 1.0002 -0.0001 -0.0665 -0.1081 0.043
-0.0007 -1.0001 0.9994 0.0714 0.1453 0.0582
-0.0026 -0.0001 -0.9993 -0.0049 -0.0372 -0.1013
0.0026 0.0001 0.9993 0.0049 0.0372 0.1013
0.996 -1.0002 -0.0001 -0.0035 0.1523 -0.0395
-0.996 1.0002 0.0001 0.0035 -0.1523 0.0395
-0.9986 1 -0.9992 -0.0014 -0.1895 -0.0617
-0.9934 1.0003 0.9994 0.0084 -0.1151 0.1408
0.9934 -1.0003 -0.9994 -0.0084 0.1151 -0.1408
0.9986 -1 0.9992 0.0014 0.1895 0.0617
-5.4617 -0.4264 -7.5069 0.3721 -0.4739 -0.7981
-12.1056 0.371 0.2374 0.824 -0.5666 -0.0025
11.9963 -0.2341 0.2557 -0.8229 0.5653 0.0579
